data_1515864
loop_
_publ_author_name
'Sue, Chi-Hau'
'Basu, Subhadeep'
'Fahrenbach, Albert C.'
'Shveyd, Alexander K.'
'Dey, Sanjeev K.'
'Botros, Youssry Y.'
'Stoddart, J. Fraser'

_publ_section_title
;
 Enabling tetracationic cyclophane production by trading templates
;
_journal_issue 1
_journal_name_full 'Chemical Science'
_journal_page_first 119
_journal_paper_doi 10.1039/c0sc00176g
_journal_volume 1
_journal_year 2010
_chemical_formula_moiety 'C36 H32 N4, 4(F6 P)'
_chemical_formula_sum 'C36 H32 F24 N4 P4'
_chemical_formula_weight 1100.54
_chemical_name_systematic
;
?
;
_space_group_IT_number 14
_symmetry_cell_setting monoclinic
_symmetry_space_group_name_Hall '-P 2ybc'
_symmetry_space_group_name_H-M 'P 1 21/c 1'
_atom_sites_solution_hydrogens geom
_atom_sites_solution_primary direct
_atom_sites_solution_secondary difmap
_audit_creation_method SHELXL-97
_cell_angle_alpha 90.00
_cell_angle_beta 97.195(8)
_cell_angle_gamma 90.00
_cell_formula_units_Z 2
_cell_length_a 7.3165(10)
_cell_length_b 13.7561(11)
_cell_length_c 20.634(2)
_cell_measurement_reflns_used 917
_cell_measurement_temperature 100(2)
_cell_measurement_theta_max 62.36
_cell_measurement_theta_min 4.32
_cell_volume 2060.4(4)
_computing_cell_refinement 'Bruker SMART'
_computing_data_collection 'Bruker SMART'
_computing_data_reduction 'Bruker SAINT'
_computing_molecular_graphics 'Bruker SHELXTL'
_computing_publication_material 'Bruker SHELXTL'
_computing_structure_refinement 'SHELXL-97 (Sheldrick, 1997)'
_computing_structure_solution 'SHELXS-97 (Sheldrick, 1990)'
_diffrn_ambient_temperature 100(2)
_diffrn_measured_fraction_theta_full 0.975
_diffrn_measured_fraction_theta_max 0.975
_diffrn_measurement_device_type 'CCD area detector'
_diffrn_measurement_method 'phi and omega scans'
_diffrn_radiation_monochromator graphite
_diffrn_radiation_source 'fine-focus sealed tube'
_diffrn_radiation_type CuK\a
_diffrn_radiation_wavelength 1.54178
_diffrn_reflns_av_R_equivalents 0.0991
_diffrn_reflns_av_sigmaI/netI 0.1046
_diffrn_reflns_limit_h_max 4
_diffrn_reflns_limit_h_min -8
_diffrn_reflns_limit_k_max 16
_diffrn_reflns_limit_k_min -14
_diffrn_reflns_limit_l_max 24
_diffrn_reflns_limit_l_min -23
_diffrn_reflns_number 10792
_diffrn_reflns_theta_full 65.04
_diffrn_reflns_theta_max 65.04
_diffrn_reflns_theta_min 3.87
_exptl_absorpt_coefficient_mu 3.050
_exptl_absorpt_correction_T_max 0.7526
_exptl_absorpt_correction_T_min 0.6051
_exptl_absorpt_correction_type multi-scan
_exptl_absorpt_process_details 'SADABS (Bruker)'
_exptl_crystal_colour colourless
_exptl_crystal_density_diffrn 1.774
_exptl_crystal_density_method 'not measured'
_exptl_crystal_description needle
_exptl_crystal_F_000 1104
_exptl_crystal_size_max 0.38
_exptl_crystal_size_mid 0.26
_exptl_crystal_size_min 0.10
_refine_diff_density_max 0.544
_refine_diff_density_min -0.625
_refine_diff_density_rms 0.121
_refine_ls_extinction_method none
_refine_ls_goodness_of_fit_ref 0.982
_refine_ls_hydrogen_treatment constr
_refine_ls_matrix_type full
_refine_ls_number_parameters 307
_refine_ls_number_reflns 3430
_refine_ls_number_restraints 0
_refine_ls_restrained_S_all 0.982
_refine_ls_R_factor_all 0.1104
_refine_ls_R_factor_gt 0.0680
_refine_ls_shift/su_max 0.000
_refine_ls_shift/su_mean 0.000
_refine_ls_structure_factor_coef Fsqd
_refine_ls_weighting_details 'calc w=1/[\s^2^(Fo^2^)+(0.1128P)^2^+0.0000P] where P=(Fo^2^+2Fc^2^)/3'
_refine_ls_weighting_scheme calc
_refine_ls_wR_factor_gt 0.1683
_refine_ls_wR_factor_ref 0.1972
_reflns_number_gt 2180
_reflns_number_total 3430
_reflns_threshold_expression >2sigma(I)
_cod_data_source_file c0sc00176g.txt
_cod_data_source_block n0349_0m
_cod_depositor_comments
;
The following automatic conversions were performed:

'_symmetry_cell_setting' value 'Monoclinic' changed to 'monoclinic'
according to
/usr/data/users/saulius/automatic-downloads/retrospective/RSC/lib/dictionaries/cif_core.dic
dictionary named 'cif_core.dic' version 2.4.2 from 2011-04-26.

Automatic conversion script
Id: cif_fix_values 2281 2013-09-26 08:29:07Z andrius 
;
_cod_original_sg_symbol_H-M P2(1)/c
_cod_database_code 1515864

loop_
_symmetry_equiv_pos_as_xyz
'x, y, z'
'-x, y+1/2, -z+1/2'
'-x, -y, -z'
'x, -y-1/2, z-1/2'

loop_
_atom_site_label
_atom_site_type_symbol
_atom_site_fract_x
_atom_site_fract_y
_atom_site_fract_z
_atom_site_U_iso_or_equiv
_atom_site_adp_type
_atom_site_occupancy
_atom_site_symmetry_multiplicity
_atom_site_calc_flag
_atom_site_refinement_flags
N1 N 0.5236(6) 0.5225(3) 0.77457(19) 0.0274(10) Uani 1 1 d .
N2 N 0.4646(7) 0.1745(3) 1.0180(2) 0.0275(10) Uani 1 1 d .
C1 C 0.4460(9) 0.1044(4) 1.0718(3) 0.0315(13) Uani 1 1 d .
H1A H 0.5477 0.0565 1.0749 0.038 Uiso 1 1 calc R
H1B H 0.3279 0.0689 1.0629 0.038 Uiso 1 1 calc R
C2 C 0.6119(8) 0.1724(4) 0.9843(3) 0.0292(12) Uani 1 1 d .
H2 H 0.7056 0.1251 0.9948 0.035 Uiso 1 1 calc R
C3 C 0.6270(8) 0.2382(4) 0.9349(2) 0.0295(12) Uani 1 1 d .
H3 H 0.7301 0.2359 0.9112 0.035 Uiso 1 1 calc R
C4 C 0.3319(8) 0.2411(3) 1.0039(2) 0.0303(12) Uani 1 1 d .
H4 H 0.2293 0.2413 1.0279 0.036 Uiso 1 1 calc R
C5 C 0.3406(8) 0.3093(4) 0.9553(2) 0.0296(12) Uani 1 1 d .
H5 H 0.2459 0.3564 0.9461 0.035 Uiso 1 1 calc R
C6 C 0.4914(8) 0.3077(4) 0.9200(2) 0.0265(12) Uani 1 1 d .
C7 C 0.5045(8) 0.3808(4) 0.8679(2) 0.0288(12) Uani 1 1 d .
C8 C 0.6725(8) 0.4248(4) 0.8599(2) 0.0302(12) Uani 1 1 d .
H8 H 0.7821 0.4066 0.8868 0.036 Uiso 1 1 calc R
C9 C 0.6766(9) 0.4950(4) 0.8125(3) 0.0336(13) Uani 1 1 d .
H9 H 0.7907 0.5246 0.8065 0.040 Uiso 1 1 calc R
C10 C 0.3486(8) 0.4087(4) 0.8265(2) 0.0293(12) Uani 1 1 d .
H10 H 0.2332 0.3790 0.8302 0.035 Uiso 1 1 calc R
C11 C 0.3617(8) 0.4796(4) 0.7799(2) 0.0315(13) Uani 1 1 d .
H11 H 0.2551 0.4981 0.7515 0.038 Uiso 1 1 calc R
C12 C 0.5319(9) 0.6075(4) 0.7288(2) 0.0303(12) Uani 1 1 d .
H12A H 0.6433 0.6027 0.7062 0.036 Uiso 1 1 calc R
H12B H 0.4223 0.6075 0.6953 0.036 Uiso 1 1 calc R
C13 C 0.5374(8) 0.6995(4) 0.7681(2) 0.0274(12) Uani 1 1 d .
C14 C 0.7050(8) 0.7374(4) 0.7952(2) 0.0309(13) Uani 1 1 d .
H14 H 0.8161 0.7155 0.7807 0.037 Uiso 1 1 calc R
C15 C 0.3742(8) 0.7394(4) 0.7840(2) 0.0306(12) Uani 1 1 d .
H15 H 0.2594 0.7183 0.7619 0.037 Uiso 1 1 calc R
C16 C 0.3792(8) 0.8107(4) 0.8326(3) 0.0315(13) Uani 1 1 d .
H16 H 0.2678 0.8383 0.8433 0.038 Uiso 1 1 calc R
C17 C 0.5481(8) 0.8411(4) 0.8654(2) 0.0299(13) Uani 1 1 d .
C18 C 0.7094(8) 0.8084(4) 0.8441(3) 0.0295(12) Uani 1 1 d .
H18 H 0.8243 0.8344 0.8628 0.035 Uiso 1 1 calc R
P1 P 0.8992(2) 0.38839(10) 0.07925(6) 0.0289(4) Uani 1 1 d .
P2 P 0.0428(2) 0.06658(9) 0.88394(6) 0.0277(4) Uani 1 1 d .
F1 F 0.9021(5) 0.5046(2) 0.08417(15) 0.0383(8) Uani 1 1 d .
F2 F 1.1179(5) 0.3890(2) 0.07889(14) 0.0311(7) Uani 1 1 d .
F3 F 0.9293(5) 0.3832(2) 0.15790(14) 0.0348(8) Uani 1 1 d .
F4 F 0.6814(5) 0.3879(2) 0.08037(16) 0.0421(8) Uani 1 1 d .
F5 F 0.9010(5) 0.2718(2) 0.07635(15) 0.0387(8) Uani 1 1 d .
F6 F 0.8697(5) 0.3939(2) 0.00189(15) 0.0452(9) Uani 1 1 d .
F7 F 0.0237(5) 0.1086(2) 0.95437(15) 0.0388(8) Uani 1 1 d .
F8 F -0.1750(5) 0.0472(2) 0.87246(15) 0.0360(8) Uani 1 1 d .
F9 F 0.0741(5) -0.0397(2) 0.91380(15) 0.0399(8) Uani 1 1 d .
F10 F 0.0604(5) 0.0238(2) 0.81259(15) 0.0424(9) Uani 1 1 d .
F11 F 0.0112(5) 0.1724(2) 0.85352(18) 0.0464(9) Uani 1 1 d .
F12 F 0.2605(5) 0.0849(2) 0.89543(14) 0.0342(8) Uani 1 1 d .

loop_
_atom_site_aniso_label
_atom_site_aniso_U_11
_atom_site_aniso_U_22
_atom_site_aniso_U_33
_atom_site_aniso_U_23
_atom_site_aniso_U_13
_atom_site_aniso_U_12
N1 0.026(3) 0.030(2) 0.026(2) -0.0047(17) 0.0038(18) -0.002(2)
N2 0.027(3) 0.021(2) 0.035(2) -0.0025(16) 0.0059(19) 0.0015(19)
C1 0.031(4) 0.024(3) 0.040(3) 0.006(2) 0.010(2) 0.000(2)
C2 0.022(3) 0.026(3) 0.041(3) -0.009(2) 0.009(2) 0.004(2)
C3 0.026(4) 0.026(3) 0.037(3) -0.002(2) 0.007(2) -0.001(2)
C4 0.033(4) 0.028(3) 0.031(3) 0.000(2) 0.009(2) 0.001(2)
C5 0.027(4) 0.028(3) 0.034(3) -0.003(2) 0.007(2) 0.003(2)
C6 0.024(3) 0.027(3) 0.028(2) -0.006(2) 0.001(2) 0.001(2)
C7 0.031(4) 0.026(3) 0.031(3) -0.009(2) 0.007(2) 0.001(2)
C8 0.028(4) 0.027(3) 0.037(3) -0.004(2) 0.005(2) 0.001(2)
C9 0.031(4) 0.034(3) 0.037(3) -0.003(2) 0.007(2) -0.002(3)
C10 0.028(4) 0.030(3) 0.031(3) -0.004(2) 0.008(2) 0.001(2)
C11 0.027(4) 0.036(3) 0.031(3) -0.004(2) 0.006(2) 0.004(3)
C12 0.030(4) 0.033(3) 0.029(3) 0.003(2) 0.008(2) 0.000(2)
C13 0.027(4) 0.032(3) 0.023(2) 0.010(2) 0.006(2) 0.003(2)
C14 0.029(4) 0.032(3) 0.035(3) 0.009(2) 0.015(2) 0.007(2)
C15 0.028(4) 0.034(3) 0.030(3) 0.005(2) 0.006(2) 0.003(3)
C16 0.031(4) 0.029(3) 0.037(3) 0.005(2) 0.012(2) 0.006(2)
C17 0.036(4) 0.021(3) 0.033(3) 0.007(2) 0.008(2) 0.001(2)
C18 0.024(4) 0.026(3) 0.039(3) 0.007(2) 0.008(2) 0.002(2)
P1 0.0263(9) 0.0270(7) 0.0337(7) 0.0016(5) 0.0045(5) -0.0010(6)
P2 0.0287(9) 0.0267(7) 0.0288(7) 0.0015(5) 0.0085(5) 0.0000(6)
F1 0.036(2) 0.0248(16) 0.0560(19) 0.0050(13) 0.0142(15) 0.0022(14)
F2 0.025(2) 0.0307(16) 0.0384(16) -0.0035(12) 0.0084(13) 0.0027(13)
F3 0.033(2) 0.0374(17) 0.0349(16) 0.0030(13) 0.0071(13) 0.0015(14)
F4 0.026(2) 0.048(2) 0.0519(19) 0.0104(15) 0.0012(15) -0.0027(16)
F5 0.041(2) 0.0255(16) 0.0503(18) -0.0018(13) 0.0083(15) -0.0072(14)
F6 0.048(3) 0.052(2) 0.0339(17) 0.0044(14) 0.0011(15) -0.0139(17)
F7 0.033(2) 0.0467(19) 0.0389(17) -0.0111(14) 0.0140(14) -0.0044(15)
F8 0.021(2) 0.0409(18) 0.0462(17) 0.0034(14) 0.0047(13) -0.0008(14)
F9 0.037(2) 0.0300(17) 0.0527(19) 0.0067(14) 0.0062(15) 0.0034(15)
F10 0.037(2) 0.054(2) 0.0380(17) -0.0108(15) 0.0106(14) -0.0068(17)
F11 0.046(3) 0.0306(18) 0.063(2) 0.0163(15) 0.0096(17) 0.0015(16)
F12 0.025(2) 0.0433(18) 0.0352(16) -0.0050(13) 0.0064(13) -0.0015(15)

loop_
_atom_type_symbol
_atom_type_description
_atom_type_scat_dispersion_real
_atom_type_scat_dispersion_imag
_atom_type_scat_source
C C 0.0181 0.0091 'International Tables Vol C Tables 4.2.6.8 and 6.1.1.4'
H H 0.0000 0.0000 'International Tables Vol C Tables 4.2.6.8 and 6.1.1.4'
N N 0.0311 0.0180 'International Tables Vol C Tables 4.2.6.8 and 6.1.1.4'
F F 0.0727 0.0534 'International Tables Vol C Tables 4.2.6.8 and 6.1.1.4'
P P 0.2955 0.4335 'International Tables Vol C Tables 4.2.6.8 and 6.1.1.4'

loop_
_geom_angle_atom_site_label_1
_geom_angle_atom_site_label_2
_geom_angle_atom_site_label_3
_geom_angle
_geom_angle_site_symmetry_1
_geom_angle_site_symmetry_3
C9 N1 C11 120.8(5) . .
C9 N1 C12 119.2(5) . .
C11 N1 C12 119.9(5) . .
C4 N2 C2 120.3(4) . .
C4 N2 C1 118.2(4) . .
C2 N2 C1 121.5(5) . .
N2 C1 C17 109.1(4) . 3_667
N2 C1 H1A 109.9 . .
C17 C1 H1A 109.9 3_667 .
N2 C1 H1B 109.9 . .
C17 C1 H1B 109.9 3_667 .
H1A C1 H1B 108.3 . .
N2 C2 C3 120.6(5) . .
N2 C2 H2 119.7 . .
C3 C2 H2 119.7 . .
C2 C3 C6 119.8(5) . .
C2 C3 H3 120.1 . .
C6 C3 H3 120.1 . .
N2 C4 C5 121.7(5) . .
N2 C4 H4 119.2 . .
C5 C4 H4 119.2 . .
C4 C5 C6 118.6(5) . .
C4 C5 H5 120.7 . .
C6 C5 H5 120.7 . .
C3 C6 C5 119.0(5) . .
C3 C6 C7 121.4(5) . .
C5 C6 C7 119.6(5) . .
C10 C7 C8 118.3(5) . .
C10 C7 C6 120.6(5) . .
C8 C7 C6 121.1(5) . .
C9 C8 C7 119.0(6) . .
C9 C8 H8 120.5 . .
C7 C8 H8 120.5 . .
N1 C9 C8 121.5(6) . .
N1 C9 H9 119.3 . .
C8 C9 H9 119.3 . .
C11 C10 C7 119.9(6) . .
C11 C10 H10 120.0 . .
C7 C10 H10 120.0 . .
N1 C11 C10 120.5(6) . .
N1 C11 H11 119.8 . .
C10 C11 H11 119.8 . .
C13 C12 N1 108.4(4) . .
C13 C12 H12A 110.0 . .
N1 C12 H12A 110.0 . .
C13 C12 H12B 110.0 . .
N1 C12 H12B 110.0 . .
H12A C12 H12B 108.4 . .
C14 C13 C15 120.0(5) . .
C14 C13 C12 119.9(5) . .
C15 C13 C12 119.6(5) . .
C13 C14 C18 119.5(5) . .
C13 C14 H14 120.2 . .
C18 C14 H14 120.2 . .
C13 C15 C16 119.9(6) . .
C13 C15 H15 120.0 . .
C16 C15 H15 120.0 . .
C17 C16 C15 120.0(5) . .
C17 C16 H16 120.0 . .
C15 C16 H16 120.0 . .
C18 C17 C16 119.1(5) . .
C18 C17 C1 120.4(6) . 3_667
C16 C17 C1 119.9(5) . 3_667
C17 C18 C14 120.7(6) . .
C17 C18 H18 119.6 . .
C14 C18 H18 119.6 . .
F6 P1 F4 90.3(2) . .
F6 P1 F2 90.28(19) . .
F4 P1 F2 179.44(18) . .
F6 P1 F1 90.87(18) . .
F4 P1 F1 90.51(18) . .
F2 P1 F1 89.41(17) . .
F6 P1 F5 90.62(18) . .
F4 P1 F5 90.54(18) . .
F2 P1 F5 89.52(18) . .
F1 P1 F5 178.2(2) . .
F6 P1 F3 179.8(2) . .
F4 P1 F3 89.79(18) . .
F2 P1 F3 89.66(18) . .
F1 P1 F3 88.93(16) . .
F5 P1 F3 89.58(16) . .
F7 P2 F11 90.17(19) . .
F7 P2 F9 90.29(18) . .
F11 P2 F9 179.5(2) . .
F7 P2 F12 90.42(18) . .
F11 P2 F12 90.43(19) . .
F9 P2 F12 89.71(19) . .
F7 P2 F8 89.75(18) . .
F11 P2 F8 90.1(2) . .
F9 P2 F8 89.80(18) . .
F12 P2 F8 179.48(19) . .
F7 P2 F10 179.5(2) . .
F11 P2 F10 89.88(19) . .
F9 P2 F10 89.67(18) . .
F12 P2 F10 90.04(17) . .
F8 P2 F10 89.78(19) . .

loop_
_geom_bond_atom_site_label_1
_geom_bond_atom_site_label_2
_geom_bond_distance
_geom_bond_site_symmetry_2
N1 C9 1.337(8) .
N1 C11 1.340(7) .
N1 C12 1.510(6) .
N2 C4 1.340(7) .
N2 C2 1.354(7) .
N2 C1 1.489(6) .
C1 C17 1.492(7) 3_667
C1 H1A 0.9900 .
C1 H1B 0.9900 .
C2 C3 1.377(7) .
C2 H2 0.9500 .
C3 C6 1.384(8) .
C3 H3 0.9500 .
C4 C5 1.380(7) .
C4 H4 0.9500 .
C5 C6 1.397(7) .
C5 H5 0.9500 .
C6 C7 1.483(7) .
C7 C10 1.391(8) .
C7 C8 1.398(8) .
C8 C9 1.379(7) .
C8 H8 0.9500 .
C9 H9 0.9500 .
C10 C11 1.381(7) .
C10 H10 0.9500 .
C11 H11 0.9500 .
C12 C13 1.501(7) .
C12 H12A 0.9900 .
C12 H12B 0.9900 .
C13 C14 1.384(8) .
C13 C15 1.390(8) .
C14 C18 1.401(8) .
C14 H14 0.9500 .
C15 C16 1.400(8) .
C15 H15 0.9500 .
C16 C17 1.396(8) .
C16 H16 0.9500 .
C17 C18 1.385(8) .
C17 C1 1.492(7) 3_667
C18 H18 0.9500 .
P1 F6 1.586(3) .
P1 F4 1.597(4) .
P1 F2 1.601(4) .
P1 F1 1.602(3) .
P1 F5 1.606(3) .
P1 F3 1.612(3) .
P2 F7 1.586(3) .
P2 F11 1.590(3) .
P2 F9 1.592(3) .
P2 F12 1.601(4) .
P2 F8 1.604(4) .
P2 F10 1.606(3) .

loop_
_geom_torsion_atom_site_label_1
_geom_torsion_atom_site_label_2
_geom_torsion_atom_site_label_3
_geom_torsion_atom_site_label_4
_geom_torsion
_geom_torsion_site_symmetry_1
_geom_torsion_site_symmetry_4
C4 N2 C1 C17 -63.8(7) . 3_667
C2 N2 C1 C17 115.6(5) . 3_667
C4 N2 C2 C3 -0.2(8) . .
C1 N2 C2 C3 -179.7(5) . .
N2 C2 C3 C6 0.6(8) . .
C2 N2 C4 C5 -0.3(8) . .
C1 N2 C4 C5 179.1(5) . .
N2 C4 C5 C6 0.6(8) . .
C2 C3 C6 C5 -0.3(8) . .
C2 C3 C6 C7 178.9(5) . .
C4 C5 C6 C3 -0.2(8) . .
C4 C5 C6 C7 -179.5(5) . .
C3 C6 C7 C10 141.1(5) . .
C5 C6 C7 C10 -39.7(7) . .
C3 C6 C7 C8 -40.1(7) . .
C5 C6 C7 C8 139.1(5) . .
C10 C7 C8 C9 1.2(7) . .
C6 C7 C8 C9 -177.6(4) . .
C11 N1 C9 C8 -2.6(8) . .
C12 N1 C9 C8 173.0(4) . .
C7 C8 C9 N1 0.7(8) . .
C8 C7 C10 C11 -1.3(7) . .
C6 C7 C10 C11 177.5(4) . .
C9 N1 C11 C10 2.5(7) . .
C12 N1 C11 C10 -173.1(4) . .
C7 C10 C11 N1 -0.5(7) . .
C9 N1 C12 C13 -76.3(6) . .
C11 N1 C12 C13 99.3(6) . .
N1 C12 C13 C14 89.0(6) . .
N1 C12 C13 C15 -83.0(6) . .
C15 C13 C14 C18 7.2(7) . .
C12 C13 C14 C18 -164.7(4) . .
C14 C13 C15 C16 -6.9(7) . .
C12 C13 C15 C16 165.0(4) . .
C13 C15 C16 C17 -0.5(7) . .
C15 C16 C17 C18 7.4(7) . .
C15 C16 C17 C1 -163.4(4) . 3_667
C16 C17 C18 C14 -7.1(7) . .
C1 C17 C18 C14 163.7(5) 3_667 .
C13 C14 C18 C17 -0.2(7) . .
